data_1518392
loop_
_publ_author_name
'Ye, Qun'
'Neo, Wei Teng'
'Cho, Ching Mui'
'Yang, Shuo Wang'
'Lin, Tingting'
'Zhou, Hui'
'Yan, Hong'
'Lu, Xuehong'
'Chi, Chunyan'
'Xu, Jianwei'

_publ_section_title
;
 Synthesis of ultrahighly electron-deficient
 pyrrolo[3,4-d]pyridazine-5,7-dione by inverse electron demand Diels-Alder
 reaction and its application as electrochromic materials.
;
_journal_issue 24
_journal_name_full 'Organic letters'
_journal_page_first 6386
_journal_page_last 6389
_journal_paper_doi 10.1021/ol503178m
_journal_volume 16
_journal_year 2014
_chemical_formula_moiety 'C20 H17 Br2 N3 O4'
_chemical_formula_sum 'C20 H17 Br2 N3 O4'
_chemical_formula_weight 523.18
_space_group_crystal_system triclinic
_space_group_IT_number 2
_space_group_name_Hall '-P 1'
_space_group_name_H-M_alt 'P -1'
_symmetry_space_group_name_Hall '-P 1'
_symmetry_space_group_name_H-M 'P -1'
_atom_sites_solution_hydrogens difmap
_audit_creation_method SHELXL-2014/6
_cell_angle_alpha 93.074(2)
_cell_angle_beta 95.716(2)
_cell_angle_gamma 95.691(2)
_cell_formula_units_Z 4
_cell_length_a 7.4179(4)
_cell_length_b 13.6320(7)
_cell_length_c 19.6368(10)
_cell_measurement_reflns_used 14153
_cell_measurement_temperature 100(2)
_cell_measurement_theta_max 30.507
_cell_measurement_theta_min 2.089
_cell_volume 1962.03(18)
_computing_cell_refinement 'SHELXTL, Acta Cryst., Sect. A 2008, 64, 112-122.'
_computing_data_collection 'APEX v2014.9.0'
_computing_data_reduction 'Saint, APEX v2014.9.0.'
_computing_molecular_graphics Ortep3
_computing_publication_material 'APEX v2014.9.0.'
_computing_structure_refinement 'SHELXL-2014/6 (Sheldrick, 2014)'
_computing_structure_solution 'Sir 2014'
_diffrn_ambient_temperature 100(2)
_diffrn_measured_fraction_theta_full 0.999
_diffrn_measured_fraction_theta_max 0.996
_diffrn_measurement_device_type 'Bruker AXS D8 Venture '
_diffrn_measurement_method 'profile data from \q/2\q scans'
_diffrn_radiation_type MoK\a
_diffrn_radiation_wavelength 0.71073
_diffrn_reflns_av_R_equivalents 0.0360
_diffrn_reflns_av_unetI/netI 0.0377
_diffrn_reflns_Laue_measured_fraction_full 0.999
_diffrn_reflns_Laue_measured_fraction_max 0.996
_diffrn_reflns_limit_h_max 9
_diffrn_reflns_limit_h_min -10
_diffrn_reflns_limit_k_max 19
_diffrn_reflns_limit_k_min -19
_diffrn_reflns_limit_l_max 27
_diffrn_reflns_limit_l_min -28
_diffrn_reflns_number 46141
_diffrn_reflns_point_group_measured_fraction_full 0.999
_diffrn_reflns_point_group_measured_fraction_max 0.996
_diffrn_reflns_theta_full 25.242
_diffrn_reflns_theta_max 30.507
_diffrn_reflns_theta_min 2.089
_exptl_absorpt_coefficient_mu 4.165
_exptl_absorpt_correction_T_max 0.686
_exptl_absorpt_correction_T_min 0.566
_exptl_absorpt_correction_type multi-scan
_exptl_absorpt_process_details Sadabs
_exptl_crystal_colour 'yellow orange'
_exptl_crystal_density_diffrn 1.771
_exptl_crystal_description 'prism frag'
_exptl_crystal_F_000 1040
_exptl_crystal_size_max 0.154
_exptl_crystal_size_mid 0.102
_exptl_crystal_size_min 0.098
_refine_diff_density_max 0.809
_refine_diff_density_min -0.757
_refine_diff_density_rms 0.099
_refine_ls_extinction_method none
_refine_ls_goodness_of_fit_ref 1.040
_refine_ls_hydrogen_treatment refall
_refine_ls_matrix_type full
_refine_ls_number_parameters 626
_refine_ls_number_reflns 11951
_refine_ls_number_restraints 0
_refine_ls_restrained_S_all 1.040
_refine_ls_R_factor_all 0.0429
_refine_ls_R_factor_gt 0.0321
_refine_ls_shift/su_max 0.002
_refine_ls_shift/su_mean 0.000
_refine_ls_structure_factor_coef Fsqd
_refine_ls_weighting_details 'w=1/[\s^2^(Fo^2^)+(0.0442P)^2^+0.7122P] where P=(Fo^2^+2Fc^2^)/3'
_refine_ls_weighting_scheme calc
_refine_ls_wR_factor_gt 0.0788
_refine_ls_wR_factor_ref 0.0838
_reflns_Friedel_coverage 0.000
_reflns_number_gt 9984
_reflns_number_total 11951
_reflns_threshold_expression 'I > 2\s(I)'
_cod_data_source_file ol503178m_si_001.cif
_cod_data_source_block shelx
_cod_depositor_comments 'Adding full bibliography for 1518392--1518393.cif.'
_cod_database_code 1518392
_shelx_space_group_comment
;
The symmetry employed for this shelxl refinement is uniquely defined
by the following loop, which should always be used as a source of
symmetry information in preference to the above space-group names.
They are only intended as comments.
;
_shelx_estimated_absorpt_t_min 0.566
_shelx_estimated_absorpt_t_max 0.686
_shelxl_version_number 2014/6

loop_
_space_group_symop_operation_xyz
'x, y, z'
'-x, -y, -z'

loop_
_atom_site_label
_atom_site_type_symbol
_atom_site_fract_x
_atom_site_fract_y
_atom_site_fract_z
_atom_site_U_iso_or_equiv
_atom_site_adp_type
_atom_site_occupancy
_atom_site_site_symmetry_order
_atom_site_calc_flag
_atom_site_refinement_flags_adp
Br1A Br 0.71910(3) 0.32693(2) -0.16170(2) 0.03394(6) Uani 1 1 d .
Br2A Br 1.27460(2) 0.15166(2) 0.35450(2) 0.01852(5) Uani 1 1 d .
O1A O 0.54262(19) -0.15445(10) -0.06633(7) 0.0198(3) Uani 1 1 d .
O2A O 0.8305(2) -0.23265(11) 0.13570(7) 0.0223(3) Uani 1 1 d .
O3A O 0.75913(18) 0.18100(10) -0.07292(6) 0.0184(3) Uani 1 1 d .
O4A O 1.10078(17) 0.07708(10) 0.22976(6) 0.0156(3) Uani 1 1 d .
N1A N 0.8890(2) 0.11463(12) 0.04180(8) 0.0164(3) Uani 1 1 d .
N2A N 0.9572(2) 0.09411(12) 0.10339(8) 0.0160(3) Uani 1 1 d .
N3A N 0.6696(2) -0.21544(12) 0.03161(8) 0.0175(3) Uani 1 1 d .
C1A C 0.6756(3) 0.19959(15) -0.13489(9) 0.0197(4) Uani 1 1 d .
C2A C 0.5746(3) 0.11897(15) -0.16631(9) 0.0185(4) Uani 1 1 d .
C3A C 0.5967(3) 0.04235(15) -0.12116(9) 0.0170(3) Uani 1 1 d .
C4A C 0.7079(2) 0.08222(14) -0.06493(9) 0.0145(3) Uani 1 1 d .
C5A C 0.7796(2) 0.04599(14) -0.00043(9) 0.0137(3) Uani 1 1 d .
C6A C 0.7491(2) -0.05005(13) 0.02034(8) 0.0132(3) Uani 1 1 d .
C7A C 0.6401(2) -0.14250(14) -0.01312(9) 0.0156(3) Uani 1 1 d .
C8A C 0.7824(2) -0.18137(14) 0.09060(9) 0.0160(3) Uani 1 1 d .
C9A C 0.8276(2) -0.07271(14) 0.08358(9) 0.0139(3) Uani 1 1 d .
C10A C 0.9279(2) 0.00268(14) 0.12697(9) 0.0138(3) Uani 1 1 d .
C11A C 1.0012(2) -0.00700(14) 0.19727(9) 0.0145(3) Uani 1 1 d .
C12A C 0.9860(3) -0.07881(15) 0.24221(9) 0.0189(4) Uani 1 1 d .
C13A C 1.0776(3) -0.03945(16) 0.30629(10) 0.0202(4) Uani 1 1 d .
C14A C 1.1437(2) 0.05330(15) 0.29518(9) 0.0164(3) Uani 1 1 d .
C15A C 0.5931(3) -0.31880(15) 0.01740(11) 0.0222(4) Uani 1 1 d .
C16A C 0.6770(3) -0.36927(16) -0.04090(11) 0.0224(4) Uani 1 1 d .
C17A C 0.8839(3) -0.36336(16) -0.03153(10) 0.0218(4) Uani 1 1 d .
C18A C 0.9563(3) -0.42088(17) -0.08965(11) 0.0254(4) Uani 1 1 d .
C19A C 1.1627(3) -0.41754(17) -0.08465(11) 0.0242(4) Uani 1 1 d .
C20A C 1.2238(3) -0.48388(18) -0.14078(12) 0.0270(4) Uani 1 1 d .
Br1B Br 0.44653(3) -0.33253(2) 0.50607(2) 0.02113(5) Uani 1 1 d .
Br2B Br 1.25596(3) 0.33695(2) 0.71926(2) 0.02494(5) Uani 1 1 d .
O1B O 0.62611(19) 0.03545(11) 0.27896(7) 0.0201(3) Uani 1 1 d .
O2B O 0.93855(19) 0.32391(11) 0.37249(7) 0.0205(3) Uani 1 1 d .
O3B O 0.59812(18) -0.15241(10) 0.47393(6) 0.0168(3) Uani 1 1 d .
O4B O 1.08107(18) 0.24697(10) 0.60052(6) 0.0173(3) Uani 1 1 d .
N1B N 0.7852(2) 0.01762(13) 0.50773(8) 0.0182(3) Uani 1 1 d .
N2B N 0.8848(2) 0.09909(13) 0.53318(8) 0.0186(3) Uani 1 1 d .
N3B N 0.7811(2) 0.18816(12) 0.31067(7) 0.0160(3) Uani 1 1 d .
C1B C 0.4825(3) -0.23173(14) 0.44732(9) 0.0174(4) Uani 1 1 d .
C2B C 0.4135(3) -0.22024(16) 0.38246(10) 0.0220(4) Uani 1 1 d .
C3B C 0.4926(3) -0.12568(15) 0.36638(10) 0.0196(4) Uani 1 1 d .
C4B C 0.6033(2) -0.08680(14) 0.42257(9) 0.0154(3) Uani 1 1 d .
C5B C 0.7156(2) 0.00626(14) 0.44080(9) 0.0148(3) Uani 1 1 d .
C6B C 0.7534(2) 0.08244(14) 0.39805(8) 0.0137(3) Uani 1 1 d .
C7B C 0.7079(2) 0.09388(14) 0.32268(9) 0.0157(3) Uani 1 1 d .
C8B C 0.8688(2) 0.23957(14) 0.36955(9) 0.0158(3) Uani 1 1 d .
C9B C 0.8549(2) 0.16916(14) 0.42534(9) 0.0140(3) Uani 1 1 d .
C10B C 0.9214(2) 0.17714(14) 0.49490(9) 0.0150(3) Uani 1 1 d .
C11B C 1.0265(2) 0.26193(15) 0.53264(9) 0.0158(3) Uani 1 1 d .
C12B C 1.0827(3) 0.35636(16) 0.51904(10) 0.0197(4) Uani 1 1 d .
C13B C 1.1766(3) 0.40341(16) 0.58068(10) 0.0212(4) Uani 1 1 d .
C14B C 1.1719(3) 0.33378(15) 0.62733(9) 0.0180(4) Uani 1 1 d .
C15B C 0.7617(3) 0.23089(16) 0.24348(9) 0.0189(4) Uani 1 1 d .
C16B C 0.5804(3) 0.27382(15) 0.22993(9) 0.0185(4) Uani 1 1 d .
C17B C 0.5526(3) 0.35476(15) 0.28342(10) 0.0186(4) Uani 1 1 d .
C18B C 0.3746(3) 0.40053(16) 0.26897(10) 0.0212(4) Uani 1 1 d .
C19B C 0.3361(3) 0.46819(18) 0.32918(11) 0.0250(4) Uani 1 1 d .
C20B C 0.1656(3) 0.51967(19) 0.31554(14) 0.0293(5) Uani 1 1 d .
H2A H 0.507(3) 0.1180(19) -0.2053(14) 0.0266(11) Uiso 1 1 d U
H3A H 0.546(4) -0.022(2) -0.1279(13) 0.0266(11) Uiso 1 1 d U
H12A H 0.922(4) -0.140(2) 0.2334(13) 0.0266(11) Uiso 1 1 d U
H13A H 1.088(3) -0.067(2) 0.3452(14) 0.0266(11) Uiso 1 1 d U
H15A H 0.460(4) -0.3192(19) 0.0081(13) 0.0266(11) Uiso 1 1 d U
H15B H 0.616(3) -0.350(2) 0.0566(14) 0.0266(11) Uiso 1 1 d U
H16A H 0.630(3) -0.438(2) -0.0434(13) 0.0266(11) Uiso 1 1 d U
H16B H 0.637(3) -0.3442(19) -0.0818(14) 0.0266(11) Uiso 1 1 d U
H17A H 0.923(3) -0.389(2) 0.0115(13) 0.0266(11) Uiso 1 1 d U
H17B H 0.934(3) -0.295(2) -0.0306(13) 0.0266(11) Uiso 1 1 d U
H18A H 0.904(3) -0.488(2) -0.0895(13) 0.0266(11) Uiso 1 1 d U
H18B H 0.910(3) -0.3976(19) -0.1334(13) 0.0266(11) Uiso 1 1 d U
H19A H 1.208(3) -0.4405(19) -0.0380(13) 0.0266(11) Uiso 1 1 d U
H19B H 1.213(3) -0.348(2) -0.0875(13) 0.0266(11) Uiso 1 1 d U
H20A H 1.175(3) -0.553(2) -0.1366(13) 0.0266(11) Uiso 1 1 d U
H20B H 1.353(4) -0.4812(19) -0.1404(13) 0.0266(11) Uiso 1 1 d U
H20C H 1.179(3) -0.4699(19) -0.1860(13) 0.0266(11) Uiso 1 1 d U
H2B H 0.328(4) -0.260(2) 0.3562(13) 0.0266(11) Uiso 1 1 d U
H3B H 0.467(3) -0.0967(19) 0.3244(13) 0.0266(11) Uiso 1 1 d U
H12B H 1.058(3) 0.385(2) 0.4780(13) 0.0266(11) Uiso 1 1 d U
H13B H 1.227(3) 0.470(2) 0.5887(13) 0.0266(11) Uiso 1 1 d U
H15C H 0.772(3) 0.179(2) 0.2136(13) 0.0266(11) Uiso 1 1 d U
H15D H 0.861(4) 0.284(2) 0.2441(13) 0.0266(11) Uiso 1 1 d U
H16C H 0.480(3) 0.217(2) 0.2272(13) 0.0266(11) Uiso 1 1 d U
H16D H 0.575(3) 0.2984(19) 0.1848(13) 0.0266(11) Uiso 1 1 d U
H17C H 0.557(3) 0.3271(19) 0.3288(13) 0.0266(11) Uiso 1 1 d U
H17D H 0.656(3) 0.407(2) 0.2856(13) 0.0266(11) Uiso 1 1 d U
H18C H 0.276(4) 0.351(2) 0.2612(13) 0.0266(11) Uiso 1 1 d U
H18D H 0.379(3) 0.4399(19) 0.2298(13) 0.0266(11) Uiso 1 1 d U
H19C H 0.323(3) 0.429(2) 0.3724(13) 0.0266(11) Uiso 1 1 d U
H19D H 0.435(4) 0.517(2) 0.3424(13) 0.0266(11) Uiso 1 1 d U
H20D H 0.171(4) 0.551(2) 0.2778(14) 0.0266(11) Uiso 1 1 d U
H20E H 0.146(3) 0.563(2) 0.3559(14) 0.0266(11) Uiso 1 1 d U
H20F H 0.059(4) 0.470(2) 0.3027(13) 0.0266(11) Uiso 1 1 d U

loop_
_atom_site_aniso_label
_atom_site_aniso_U_11
_atom_site_aniso_U_22
_atom_site_aniso_U_33
_atom_site_aniso_U_23
_atom_site_aniso_U_13
_atom_site_aniso_U_12
Br1A 0.04517(14) 0.02418(12) 0.02788(11) 0.01366(9) -0.01191(9) -0.00967(10)
Br2A 0.01726(9) 0.02354(10) 0.01344(8) -0.00129(7) -0.00199(6) 0.00058(7)
O1A 0.0227(7) 0.0172(7) 0.0176(6) 0.0000(5) -0.0042(5) -0.0007(5)
O2A 0.0302(7) 0.0155(7) 0.0199(6) 0.0030(5) -0.0033(5) 0.0014(6)
O3A 0.0215(7) 0.0176(7) 0.0142(6) 0.0048(5) -0.0046(5) -0.0028(5)
O4A 0.0164(6) 0.0179(7) 0.0117(5) 0.0006(5) -0.0014(4) 0.0017(5)
N1A 0.0179(7) 0.0172(8) 0.0130(7) 0.0002(6) -0.0018(5) 0.0000(6)
N2A 0.0184(7) 0.0160(8) 0.0130(6) 0.0008(6) -0.0009(5) 0.0016(6)
N3A 0.0214(8) 0.0131(8) 0.0168(7) 0.0002(6) -0.0026(6) 0.0005(6)
C1A 0.0214(9) 0.0227(10) 0.0140(8) 0.0056(7) -0.0032(7) 0.0006(7)
C2A 0.0200(9) 0.0225(10) 0.0127(8) 0.0018(7) -0.0006(7) 0.0017(7)
C3A 0.0182(8) 0.0177(9) 0.0146(8) -0.0005(7) 0.0002(6) 0.0015(7)
C4A 0.0145(8) 0.0154(9) 0.0136(7) 0.0011(6) 0.0014(6) 0.0014(6)
C5A 0.0129(8) 0.0161(9) 0.0123(7) 0.0007(6) 0.0014(6) 0.0026(6)
C6A 0.0125(7) 0.0144(8) 0.0126(7) -0.0007(6) 0.0011(6) 0.0024(6)
C7A 0.0147(8) 0.0157(9) 0.0163(8) -0.0008(7) 0.0013(6) 0.0018(7)
C8A 0.0159(8) 0.0168(9) 0.0151(8) 0.0003(7) 0.0008(6) 0.0019(7)
C9A 0.0127(8) 0.0155(9) 0.0138(7) 0.0005(6) 0.0019(6) 0.0025(6)
C10A 0.0127(8) 0.0155(9) 0.0131(7) -0.0005(6) 0.0013(6) 0.0025(6)
C11A 0.0130(8) 0.0159(9) 0.0138(7) -0.0012(6) -0.0015(6) 0.0013(6)
C12A 0.0216(9) 0.0190(10) 0.0154(8) 0.0022(7) -0.0010(7) 0.0009(7)
C13A 0.0234(9) 0.0242(11) 0.0126(8) 0.0046(7) -0.0023(7) 0.0025(8)
C14A 0.0158(8) 0.0215(10) 0.0115(7) -0.0006(7) -0.0012(6) 0.0034(7)
C15A 0.0259(10) 0.0147(10) 0.0240(9) 0.0022(7) -0.0034(8) -0.0019(8)
C16A 0.0274(10) 0.0134(9) 0.0233(9) -0.0015(7) -0.0076(8) -0.0008(8)
C17A 0.0271(10) 0.0154(10) 0.0208(9) -0.0011(7) -0.0041(7) -0.0010(8)
C18A 0.0284(10) 0.0221(11) 0.0228(10) -0.0067(8) -0.0066(8) 0.0023(8)
C19A 0.0287(10) 0.0191(10) 0.0227(9) -0.0003(8) -0.0024(8) -0.0026(8)
C20A 0.0313(11) 0.0232(11) 0.0261(10) 0.0015(8) 0.0027(8) 0.0008(9)
Br1B 0.02200(10) 0.01892(10) 0.02365(10) 0.00624(7) 0.00494(7) 0.00287(7)
Br2B 0.03337(11) 0.02449(11) 0.01453(9) -0.00251(7) -0.00468(7) 0.00022(8)
O1B 0.0278(7) 0.0188(7) 0.0128(6) -0.0012(5) -0.0019(5) 0.0037(6)
O2B 0.0245(7) 0.0187(7) 0.0173(6) 0.0044(5) -0.0009(5) -0.0009(6)
O3B 0.0205(6) 0.0154(7) 0.0145(6) 0.0026(5) 0.0003(5) 0.0027(5)
O4B 0.0201(6) 0.0194(7) 0.0115(6) -0.0001(5) -0.0028(5) 0.0028(5)
N1B 0.0222(8) 0.0185(8) 0.0134(7) 0.0014(6) -0.0010(6) 0.0024(6)
N2B 0.0232(8) 0.0182(8) 0.0142(7) 0.0010(6) 0.0003(6) 0.0021(6)
N3B 0.0205(7) 0.0172(8) 0.0105(6) 0.0027(6) 0.0000(5) 0.0042(6)
C1B 0.0182(8) 0.0158(9) 0.0186(8) 0.0009(7) 0.0033(7) 0.0020(7)
C2B 0.0243(10) 0.0205(10) 0.0196(9) -0.0014(7) -0.0004(7) -0.0017(8)
C3B 0.0236(9) 0.0200(10) 0.0146(8) 0.0006(7) -0.0008(7) 0.0020(7)
C4B 0.0192(8) 0.0138(9) 0.0135(7) 0.0024(6) 0.0009(6) 0.0042(7)
C5B 0.0174(8) 0.0140(9) 0.0134(7) 0.0012(6) 0.0005(6) 0.0048(7)
C6B 0.0147(8) 0.0163(9) 0.0106(7) 0.0004(6) 0.0001(6) 0.0057(6)
C7B 0.0180(8) 0.0181(9) 0.0120(7) 0.0020(6) 0.0018(6) 0.0069(7)
C8B 0.0149(8) 0.0187(9) 0.0145(8) 0.0015(7) 0.0012(6) 0.0050(7)
C9B 0.0160(8) 0.0152(9) 0.0115(7) 0.0020(6) 0.0010(6) 0.0056(7)
C10B 0.0154(8) 0.0164(9) 0.0137(7) 0.0018(6) 0.0010(6) 0.0047(7)
C11B 0.0152(8) 0.0210(10) 0.0112(7) 0.0016(7) -0.0005(6) 0.0039(7)
C12B 0.0196(9) 0.0224(10) 0.0166(8) 0.0039(7) -0.0008(7) 0.0006(7)
C13B 0.0195(9) 0.0222(11) 0.0201(9) -0.0003(7) -0.0010(7) -0.0022(8)
C14B 0.0176(8) 0.0195(10) 0.0163(8) -0.0013(7) 0.0001(6) 0.0021(7)
C15B 0.0248(9) 0.0221(10) 0.0109(7) 0.0041(7) 0.0024(7) 0.0062(8)
C16B 0.0239(9) 0.0194(10) 0.0118(8) 0.0020(7) -0.0018(7) 0.0030(8)
C17B 0.0191(9) 0.0206(10) 0.0157(8) 0.0016(7) -0.0007(7) 0.0028(7)
C18B 0.0222(9) 0.0204(10) 0.0210(9) 0.0049(8) -0.0011(7) 0.0040(8)
C19B 0.0209(10) 0.0266(11) 0.0280(10) 0.0020(9) 0.0028(8) 0.0051(8)
C20B 0.0244(11) 0.0258(12) 0.0406(13) 0.0108(10) 0.0102(9) 0.0053(9)

loop_
_atom_type_symbol
_atom_type_description
_atom_type_scat_dispersion_real
_atom_type_scat_dispersion_imag
_atom_type_scat_source
C C 0.0033 0.0016 'International Tables Vol C Tables 4.2.6.8 and 6.1.1.4'
H H 0.0000 0.0000 'International Tables Vol C Tables 4.2.6.8 and 6.1.1.4'
N N 0.0061 0.0033 'International Tables Vol C Tables 4.2.6.8 and 6.1.1.4'
O O 0.0106 0.0060 'International Tables Vol C Tables 4.2.6.8 and 6.1.1.4'
Br Br -0.2901 2.4595 'International Tables Vol C Tables 4.2.6.8 and 6.1.1.4'

loop_
_geom_angle_atom_site_label_1
_geom_angle_atom_site_label_2
_geom_angle_atom_site_label_3
_geom_angle
C1A O3A C4A 105.32(14)
C14A O4A C11A 105.03(14)
N2A N1A C5A 121.54(16)
N1A N2A C10A 121.90(16)
C7A N3A C8A 113.11(16)
C7A N3A C15A 123.33(16)
C8A N3A C15A 123.55(17)
C2A C1A O3A 112.31(18)
C2A C1A Br1A 131.52(15)
O3A C1A Br1A 116.17(14)
C1A C2A C3A 105.53(17)
C1A C2A H2A 124.9(18)
C3A C2A H2A 129.4(18)
C4A C3A C2A 107.10(18)
C4A C3A H3A 126.0(17)
C2A C3A H3A 126.9(17)
C3A C4A O3A 109.73(16)
C3A C4A C5A 135.30(18)
O3A C4A C5A 114.96(15)
N1A C5A C6A 118.97(16)
N1A C5A C4A 114.53(16)
C6A C5A C4A 126.49(16)
C9A C6A C5A 119.38(16)
C9A C6A C7A 107.83(16)
C5A C6A C7A 132.80(16)
O1A C7A N3A 124.60(17)
O1A C7A C6A 129.90(18)
N3A C7A C6A 105.48(15)
O2A C8A N3A 124.47(18)
O2A C8A C9A 130.12(17)
N3A C8A C9A 105.40(15)
C6A C9A C10A 119.09(17)
C6A C9A C8A 108.05(15)
C10A C9A C8A 132.86(16)
N2A C10A C9A 118.86(16)
N2A C10A C11A 115.59(16)
C9A C10A C11A 125.53(17)
C12A C11A O4A 109.75(16)
C12A C11A C10A 134.71(18)
O4A C11A C10A 115.38(16)
C11A C12A C13A 107.38(18)
C11A C12A H12A 126.0(16)
C13A C12A H12A 126.5(16)
C14A C13A C12A 105.15(17)
C14A C13A H13A 125.8(18)
C12A C13A H13A 129.0(18)
C13A C14A O4A 112.68(16)
C13A C14A Br2A 130.72(14)
O4A C14A Br2A 116.57(14)
N3A C15A C16A 112.08(17)
N3A C15A H15A 107.3(15)
C16A C15A H15A 112.6(14)
N3A C15A H15B 106.8(17)
C16A C15A H15B 110.1(16)
H15A C15A H15B 108(2)
C17A C16A C15A 114.65(17)
C17A C16A H16A 107.9(15)
C15A C16A H16A 106.7(14)
C17A C16A H16B 110.7(16)
C15A C16A H16B 109.4(16)
H16A C16A H16B 107(2)
C16A C17A C18A 111.37(17)
C16A C17A H17A 109.4(15)
C18A C17A H17A 109.5(15)
C16A C17A H17B 109.2(15)
C18A C17A H17B 108.8(15)
H17A C17A H17B 109(2)
C19A C18A C17A 114.70(17)
C19A C18A H18A 109.7(15)
C17A C18A H18A 106.9(15)
C19A C18A H18B 109.9(15)
C17A C18A H18B 109.6(15)
H18A C18A H18B 106(2)
C18A C19A C20A 111.61(18)
C18A C19A H19A 108.6(14)
C20A C19A H19A 109.1(14)
C18A C19A H19B 107.9(15)
C20A C19A H19B 110.9(14)
H19A C19A H19B 109(2)
C19A C20A H20A 109.8(14)
C19A C20A H20B 113.7(15)
H20A C20A H20B 109(2)
C19A C20A H20C 114.0(15)
H20A C20A H20C 104(2)
H20B C20A H20C 106(2)
C1B O3B C4B 105.76(14)
C14B O4B C11B 105.76(15)
N2B N1B C5B 121.63(16)
N1B N2B C10B 122.38(16)
C7B N3B C8B 112.71(15)
C7B N3B C15B 123.83(16)
C8B N3B C15B 123.41(17)
C2B C1B O3B 112.09(17)
C2B C1B Br1B 132.55(16)
O3B C1B Br1B 115.35(13)
C1B C2B C3B 105.37(18)
C1B C2B H2B 128.0(17)
C3B C2B H2B 126.3(17)
C4B C3B C2B 107.25(18)
C4B C3B H3B 128.1(16)
C2B C3B H3B 124.6(16)
C3B C4B O3B 109.52(17)
C3B C4B C5B 135.10(18)
O3B C4B C5B 115.32(15)
N1B C5B C6B 118.87(17)
N1B C5B C4B 113.89(16)
C6B C5B C4B 127.22(16)
C9B C6B C5B 119.39(16)
C9B C6B C7B 107.17(16)
C5B C6B C7B 133.44(17)
O1B C7B N3B 124.43(17)
O1B C7B C6B 129.51(18)
N3B C7B C6B 106.05(15)
O2B C8B N3B 125.00(17)
O2B C8B C9B 129.52(17)
N3B C8B C9B 105.48(16)
C6B C9B C10B 119.19(17)
C6B C9B C8B 108.49(15)
C10B C9B C8B 132.32(17)
N2B C10B C9B 118.49(17)
N2B C10B C11B 114.39(16)
C9B C10B C11B 127.11(17)
C12B C11B O4B 109.58(16)
C12B C11B C10B 136.03(17)
O4B C11B C10B 114.35(16)
C11B C12B C13B 107.15(18)
C11B C12B H12B 125.6(16)
C13B C12B H12B 127.1(17)
C14B C13B C12B 105.49(18)
C14B C13B H13B 126.5(16)
C12B C13B H13B 127.9(16)
C13B C14B O4B 112.01(17)
C13B C14B Br2B 132.46(16)
O4B C14B Br2B 115.46(14)
N3B C15B C16B 112.04(15)
N3B C15B H15C 103.3(17)
C16B C15B H15C 112.3(17)
N3B C15B H15D 106.8(15)
C16B C15B H15D 108.9(15)
H15C C15B H15D 113(2)
C15B C16B C17B 113.34(16)
C15B C16B H16C 107.7(15)
C17B C16B H16C 111.3(14)
C15B C16B H16D 107.7(15)
C17B C16B H16D 110.8(15)
H16C C16B H16D 106(2)
C18B C17B C16B 113.71(16)
C18B C17B H17C 109.3(15)
C16B C17B H17C 108.9(15)
C18B C17B H17D 109.6(15)
C16B C17B H17D 108.4(14)
H17C C17B H17D 107(2)
C17B C18B C19B 112.14(17)
C17B C18B H18C 110.6(16)
C19B C18B H18C 106.7(15)
C17B C18B H18D 110.3(15)
C19B C18B H18D 107.2(15)
H18C C18B H18D 110(2)
C20B C19B C18B 113.90(19)
C20B C19B H19C 107.8(14)
C18B C19B H19C 110.5(14)
C20B C19B H19D 108.3(16)
C18B C19B H19D 111.4(15)
H19C C19B H19D 104(2)
C19B C20B H20D 109.1(17)
C19B C20B H20E 111.0(15)
H20D C20B H20E 114(2)
C19B C20B H20F 110.2(15)
H20D C20B H20F 102(2)
H20E C20B H20F 111(2)

loop_
_geom_bond_atom_site_label_1
_geom_bond_atom_site_label_2
_geom_bond_distance
Br1A C1A 1.848(2)
Br2A C14A 1.8564(19)
O1A C7A 1.204(2)
O2A C8A 1.205(2)
O3A C1A 1.357(2)
O3A C4A 1.384(2)
O4A C14A 1.357(2)
O4A C11A 1.388(2)
N1A N2A 1.319(2)
N1A C5A 1.361(2)
N2A C10A 1.358(2)
N3A C7A 1.381(2)
N3A C8A 1.389(2)
N3A C15A 1.467(3)
C1A C2A 1.350(3)
C2A C3A 1.417(3)
C2A H2A 0.87(3)
C3A C4A 1.364(3)
C3A H3A 0.92(3)
C4A C5A 1.455(2)
C5A C6A 1.396(3)
C6A C9A 1.382(2)
C6A C7A 1.509(3)
C8A C9A 1.503(3)
C9A C10A 1.401(2)
C10A C11A 1.450(2)
C11A C12A 1.357(3)
C12A C13A 1.420(3)
C12A H12A 0.91(3)
C13A C14A 1.347(3)
C13A H13A 0.87(3)
C15A C16A 1.521(3)
C15A H15A 0.98(3)
C15A H15B 0.91(3)
C16A C17A 1.521(3)
C16A H16A 0.97(3)
C16A H16B 0.92(3)
C17A C18A 1.522(3)
C17A H17A 0.96(3)
C17A H17B 0.96(3)
C18A C19A 1.520(3)
C18A H18A 0.95(3)
C18A H18B 0.97(3)
C19A C20A 1.521(3)
C19A H19A 1.02(3)
C19A H19B 0.98(3)
C20A H20A 0.98(3)
C20A H20B 0.96(3)
C20A H20C 0.95(3)
Br1B C1B 1.857(2)
Br2B C14B 1.8472(19)
O1B C7B 1.211(2)
O2B C8B 1.209(2)
O3B C1B 1.358(2)
O3B C4B 1.384(2)
O4B C14B 1.355(2)
O4B C11B 1.386(2)
N1B N2B 1.316(2)
N1B C5B 1.358(2)
N2B C10B 1.357(2)
N3B C7B 1.386(3)
N3B C8B 1.387(2)
N3B C15B 1.470(2)
C1B C2B 1.348(3)
C2B C3B 1.427(3)
C2B H2B 0.89(3)
C3B C4B 1.358(3)
C3B H3B 0.94(3)
C4B C5B 1.454(3)
C5B C6B 1.395(3)
C6B C9B 1.388(3)
C6B C7B 1.505(2)
C8B C9B 1.499(3)
C9B C10B 1.400(2)
C10B C11B 1.452(3)
C11B C12B 1.362(3)
C12B C13B 1.422(3)
C12B H12B 0.92(3)
C13B C14B 1.354(3)
C13B H13B 0.95(3)
C15B C16B 1.524(3)
C15B H15C 0.91(3)
C15B H15D 0.98(3)
C16B C17B 1.526(3)
C16B H16C 1.01(3)
C16B H16D 0.96(3)
C17B C18B 1.523(3)
C17B H17C 0.98(3)
C17B H17D 0.99(3)
C18B C19B 1.527(3)
C18B H18C 0.94(3)
C18B H18D 0.96(3)
C19B C20B 1.515(3)
C19B H19C 1.04(3)
C19B H19D 0.95(3)
C20B H20D 0.88(3)
C20B H20E 0.99(3)
C20B H20F 0.99(3)

loop_
_geom_torsion_atom_site_label_1
_geom_torsion_atom_site_label_2
_geom_torsion_atom_site_label_3
_geom_torsion_atom_site_label_4
_geom_torsion
C5A N1A N2A C10A 2.6(3)
C4A O3A C1A C2A 0.2(2)
C4A O3A C1A Br1A -179.35(12)
O3A C1A C2A C3A -0.6(2)
Br1A C1A C2A C3A 178.85(15)
C1A C2A C3A C4A 0.8(2)
C2A C3A C4A O3A -0.7(2)
C2A C3A C4A C5A 178.12(19)
C1A O3A C4A C3A 0.31(19)
C1A O3A C4A C5A -178.77(15)
N2A N1A C5A C6A -4.3(2)
N2A N1A C5A C4A 176.76(15)
C3A C4A C5A N1A -179.83(19)
O3A C4A C5A N1A -1.1(2)
C3A C4A C5A C6A 1.3(3)
O3A C4A C5A C6A -179.94(15)
N1A C5A C6A C9A 1.2(2)
C4A C5A C6A C9A 179.99(16)
N1A C5A C6A C7A -179.21(17)
C4A C5A C6A C7A -0.4(3)
C8A N3A C7A O1A -177.58(17)
C15A N3A C7A O1A 3.8(3)
C8A N3A C7A C6A 0.91(19)
C15A N3A C7A C6A -177.72(16)
C9A C6A C7A O1A 175.37(18)
C5A C6A C7A O1A -4.3(3)
C9A C6A C7A N3A -3.01(18)
C5A C6A C7A N3A 177.32(18)
C7A N3A C8A O2A -177.86(17)
C15A N3A C8A O2A 0.8(3)
C7A N3A C8A C9A 1.3(2)
C15A N3A C8A C9A 179.97(16)
C5A C6A C9A C10A 3.5(2)
C7A C6A C9A C10A -176.23(15)
C5A C6A C9A C8A -176.46(15)
C7A C6A C9A C8A 3.82(18)
O2A C8A C9A C6A 175.87(19)
N3A C8A C9A C6A -3.28(19)
O2A C8A C9A C10A -4.1(3)
N3A C8A C9A C10A 176.79(18)
N1A N2A C10A C9A 2.3(2)
N1A N2A C10A C11A -176.02(15)
C6A C9A C10A N2A -5.2(2)
C8A C9A C10A N2A 174.72(17)
C6A C9A C10A C11A 172.88(16)
C8A C9A C10A C11A -7.2(3)
C14A O4A C11A C12A -0.19(19)
C14A O4A C11A C10A 175.81(14)
N2A C10A C11A C12A 171.0(2)
C9A C10A C11A C12A -7.1(3)
N2A C10A C11A O4A -3.7(2)
C9A C10A C11A O4A 178.18(15)
O4A C11A C12A C13A 0.6(2)
C10A C11A C12A C13A -174.33(19)
C11A C12A C13A C14A -0.7(2)
C12A C13A C14A O4A 0.6(2)
C12A C13A C14A Br2A 178.64(15)
C11A O4A C14A C13A -0.3(2)
C11A O4A C14A Br2A -178.61(11)
C7A N3A C15A C16A 68.3(2)
C8A N3A C15A C16A -110.2(2)
N3A C15A C16A C17A 54.2(2)
C15A C16A C17A C18A 176.45(18)
C16A C17A C18A C19A 179.21(19)
C17A C18A C19A C20A 174.92(19)
C5B N1B N2B C10B 1.2(3)
C4B O3B C1B C2B -0.3(2)
C4B O3B C1B Br1B -179.32(12)
O3B C1B C2B C3B 0.2(2)
Br1B C1B C2B C3B 179.03(15)
C1B C2B C3B C4B -0.1(2)
C2B C3B C4B O3B -0.1(2)
C2B C3B C4B C5B -177.2(2)
C1B O3B C4B C3B 0.2(2)
C1B O3B C4B C5B 177.98(15)
N2B N1B C5B C6B 1.0(3)
N2B N1B C5B C4B -177.70(16)
C3B C4B C5B N1B 171.4(2)
O3B C4B C5B N1B -5.5(2)
C3B C4B C5B C6B -7.1(3)
O3B C4B C5B C6B 175.90(16)
N1B C5B C6B C9B -2.5(3)
C4B C5B C6B C9B 176.05(17)
N1B C5B C6B C7B 176.84(17)
C4B C5B C6B C7B -4.7(3)
C8B N3B C7B O1B -179.65(17)
C15B N3B C7B O1B 2.8(3)
C8B N3B C7B C6B -0.09(19)
C15B N3B C7B C6B -177.69(15)
C9B C6B C7B O1B 177.75(19)
C5B C6B C7B O1B -1.6(3)
C9B C6B C7B N3B -1.77(18)
C5B C6B C7B N3B 178.87(18)
C7B N3B C8B O2B -177.73(17)
C15B N3B C8B O2B -0.1(3)
C7B N3B C8B C9B 1.76(19)
C15B N3B C8B C9B 179.38(15)
C5B C6B C9B C10B 1.7(2)
C7B C6B C9B C10B -177.72(15)
C5B C6B C9B C8B -177.71(15)
C7B C6B C9B C8B 2.83(18)
O2B C8B C9B C6B 176.58(18)
N3B C8B C9B C6B -2.88(19)
O2B C8B C9B C10B -2.8(3)
N3B C8B C9B C10B 177.76(18)
N1B N2B C10B C9B -1.9(3)
N1B N2B C10B C11B 177.36(16)
C6B C9B C10B N2B 0.4(2)
C8B C9B C10B N2B 179.70(17)
C6B C9B C10B C11B -178.79(17)
C8B C9B C10B C11B 0.5(3)
C14B O4B C11B C12B -0.34(19)
C14B O4B C11B C10B -178.47(15)
N2B C10B C11B C12B -173.8(2)
C9B C10B C11B C12B 5.4(3)
N2B C10B C11B O4B 3.6(2)
C9B C10B C11B O4B -177.17(16)
O4B C11B C12B C13B -0.1(2)
C10B C11B C12B C13B 177.5(2)
C11B C12B C13B C14B 0.4(2)
C12B C13B C14B O4B -0.7(2)
C12B C13B C14B Br2B -177.76(15)
C11B O4B C14B C13B 0.7(2)
C11B O4B C14B Br2B 178.26(12)
C7B N3B C15B C16B 82.6(2)
C8B N3B C15B C16B -94.7(2)
N3B C15B C16B C17B 58.9(2)
C15B C16B C17B C18B 178.04(17)
C16B C17B C18B C19B 170.31(18)
C17B C18B C19B C20B 176.85(18)
